data_4026835
loop_
_publ_author_name
'Gwenaelle Bouscary-Deforges'
'Agnes Bombrun'
'John Kallikat Augustine'
'G\'erald Bernardinelli'
'Anna Quattropani'

_publ_contact_author
;
   Anna Quattropani
     Merck Serono S.A.
     9, Chemin des Mines
     CH-1202 Geneva
     Switzerland
;
_publ_contact_author_email anna.quattropani@merckgroup.com
_publ_section_title
;
 Regioselective Synthesis of 2,8-Disubstituted
 4-Aminopyrido[3,2-d]pyrimidine-6-carboxylic Acid Methyl Ester Compounds
;
_journal_name_full 'Journal of Organic Chemistry'
_journal_page_first 243
_journal_page_last 252
_journal_paper_doi 10.1021/jo201834d
_journal_volume 77
_journal_year 2012
_chemical_formula_moiety 'C14 H17 Cl N4 O2 S'
_chemical_formula_sum 'C14 H17 Cl N4 O2 S'
_chemical_formula_weight 340.9
_space_group_IT_number 14
_symmetry_cell_setting monoclinic
_symmetry_space_group_name_Hall '-P 2yn'
_symmetry_space_group_name_H-M 'P 1 21/n 1'
_audit_conform_dict_name cif_core.dic
_audit_conform_dict_version 2.0.1
_audit_creation_date 2008-06-17
_audit_creation_method from_xtal_archive_file_using_CIFIO
_audit_update_record 2008-06-17
_cell_angle_alpha 90.00000
_cell_angle_beta 100.761(8)
_cell_angle_gamma 90.00000
_cell_formula_units_Z 4
_cell_length_a 7.4207(5)
_cell_length_b 17.8547(9)
_cell_length_c 11.9918(9)
_cell_measurement_reflns_used 8000
_cell_measurement_temperature 150
_cell_measurement_theta_max 25.8
_cell_measurement_theta_min 4.3
_cell_volume 1560.91(18)
_computing_cell_refinement 'CELL (Stoe & Cie, 1999)'
_computing_data_collection 'EXPOSE (Stoe & Cie, 1999)'
_computing_data_reduction 'XRED (Stoe & Cie, 1999)'
_computing_molecular_graphics xtal_gx3
_computing_publication_material xtal_CIFIO
_computing_structure_refinement xtal_CRYLSQ
_computing_structure_solution SIR97
_diffrn_detector_area_resol_mean 6
_diffrn_measured_fraction_theta_full 1.0
_diffrn_measured_fraction_theta_max 1.0
_diffrn_measurement_device_type 'Stoe Ipds'
_diffrn_measurement_method \f
_diffrn_radiation_type MoK\a
_diffrn_radiation_wavelength .71073
_diffrn_reflns_av_R_equivalents .040
_diffrn_reflns_limit_h_max 9
_diffrn_reflns_limit_h_min -9
_diffrn_reflns_limit_k_max 21
_diffrn_reflns_limit_k_min -21
_diffrn_reflns_limit_l_max 14
_diffrn_reflns_limit_l_min -14
_diffrn_reflns_number 12479
_diffrn_reflns_theta_full 25.8
_diffrn_reflns_theta_max 25.8
_diffrn_standards_decay_% 0
_exptl_absorpt_coefficient_mu .39
_exptl_absorpt_correction_T_max .9556
_exptl_absorpt_correction_T_min .9263
_exptl_absorpt_correction_type numerical
_exptl_absorpt_process_details 'XRED; Stoe & Cie, 1999'
_exptl_crystal_colour colorless
_exptl_crystal_density_diffrn 1.45
_exptl_crystal_density_meas ?
_exptl_crystal_description prism
_exptl_crystal_F_000 712
_exptl_crystal_size_max .21
_exptl_crystal_size_mid .19
_exptl_crystal_size_min .136
_refine_diff_density_max .478
_refine_diff_density_min -.6
_refine_ls_abs_structure_details none
_refine_ls_extinction_method none
_refine_ls_goodness_of_fit_ref 1.28(2)
_refine_ls_hydrogen_treatment noref
_refine_ls_number_parameters 199
_refine_ls_number_reflns 2166
_refine_ls_R_factor_gt .030
_refine_ls_shift/su_max .0004
_refine_ls_structure_factor_coef F
_refine_ls_weighting_details \w=1/[\s^2^(Fo)+0.00015(Fo^2^)]
_refine_ls_weighting_scheme calc
_refine_ls_wR_factor_ref .030
_reflns_number_gt 2112
_reflns_number_total 2997
_reflns_threshold_expression 'refl observed if Fo > 2.99 \s(Fo)'
_cod_data_source_file jo201834d_si_003.cif
_cod_data_source_block GDES
_cod_depositor_comments
;
The following automatic conversions were performed:

'_exptl_crystal_density_meas' value 'not_measured' was changed to '?'
- the value is perceived as not measured.

Automatic conversion script
Id: cif_fix_values 3008 2015-01-20 13:52:24Z robertas 
;
_cod_original_sg_symbol_H-M 'P 21/n'
_cod_database_code 4026835

loop_
_symmetry_equiv_pos_as_xyz
+x,+y,+z
1/2-x,1/2+y,1/2-z
-x,-y,-z
1/2+x,1/2-y,1/2+z

loop_
_atom_site_label
_atom_site_fract_x
_atom_site_fract_y
_atom_site_fract_z
_atom_site_U_iso_or_equiv
_atom_site_occupancy
_atom_site_adp_type
Cl .14494(7) .34008(3) -.06845(5) .0222(3) 1.00000 Uani
S -.01553(7) .58905(3) -.31349(5) .0199(3) 1.00000 Uani
O1 .58823(19) .51120(9) .36015(12) .0247(8) 1.00000 Uani
O2 .51574(18) .38875(8) .33738(11) .0215(8) 1.00000 Uani
N1 .1760(2) .63044(10) -.12071(13) .0175(9) 1.00000 Uani
N2 .1196(2) .49779(10) -.14262(14) .0164(9) 1.00000 Uani
N3 .3910(2) .53739(10) .14240(14) .0159(9) 1.00000 Uani
N4 .3314(3) .68767(10) .03852(14) .0180(9) 1.00000 Uani
C1 .2977(3) .54811(11) .03612(16) .0145(10) 1.00000 Uani
C2 .2699(3) .62327(12) -.01455(16) .0156(10) 1.00000 Uani
C3 .1072(3) .56812(12) -.17664(16) .0159(10) 1.00000 Uani
C4 .2162(3) .48843(12) -.03564(17) .0144(10) 1.00000 Uani
C5 .2408(3) .41568(12) .01265(16) .0165(10) 1.00000 Uani
C6 .3360(3) .40471(12) .11995(16) .0171(10) 1.00000 Uani
C7 .4106(3) .46789(12) .18237(17) .0168(10) 1.00000 Uani
C8 .4319(3) .69627(12) .15643(17) .0208(11) 1.00000 Uani
C9 .3029(3) .70591(14) .23901(18) .0296(12) 1.00000 Uani
C10 .2769(3) .75888(13) -.02098(18) .0239(11) 1.00000 Uani
C11 .4015(4) .78110(14) -.1030(3) .0351(13) 1.00000 Uani
C12 -.0849(3) .49755(13) -.36733(18) .0248(11) 1.00000 Uani
C13 .5150(3) .46048(12) .30228(17) .0177(10) 1.00000 Uani
C14 .6067(3) .37511(13) .45320(17) .0248(11) 1.00000 Uani
H6 .35224 .35433 .15292 .05000 1.00000 Uiso
H81 .50720 .65156 .17757 .05000 1.00000 Uiso
H82 .51135 .74041 .16062 .05000 1.00000 Uiso
H91 .22763 .75059 .21800 .05000 1.00000 Uiso
H92 .22347 .66175 .23494 .05000 1.00000 Uiso
H93 .36953 .71161 .31728 .05000 1.00000 Uiso
H101 .15169 .75359 -.06415 .05000 1.00000 Uiso
H102 .28035 .79863 .03553 .05000 1.00000 Uiso
H111 .52679 .78644 -.05983 .05000 1.00000 Uiso
H112 .39813 .74140 -.15950 .05000 1.00000 Uiso
H113 .36542 .82838 -.14236 .05000 1.00000 Uiso
H121 .02157 .46864 -.37459 .05000 1.00000 Uiso
H122 -.15320 .47214 -.31528 .05000 1.00000 Uiso
H123 -.16400 .50288 -.44180 .05000 1.00000 Uiso
H141 .73513 .38878 .46175 .05000 1.00000 Uiso
H142 .54870 .40535 .50523 .05000 1.00000 Uiso
H143 .59650 .32203 .47072 .05000 1.00000 Uiso

loop_
_atom_site_aniso_label
_atom_site_aniso_U_11
_atom_site_aniso_U_22
_atom_site_aniso_U_33
_atom_site_aniso_U_12
_atom_site_aniso_U_13
_atom_site_aniso_U_23
Cl .0264(3) .0156(3) .0232(3) -.0030(3) .00111(19) -.0031(3)
S .0229(3) .0191(4) .0160(3) .0007(3) -.00073(19) .0018(3)
O1 .0312(8) .0211(10) .0190(8) .0000(7) -.0022(6) -.0003(7)
O2 .0261(8) .0180(9) .0179(8) -.0011(6) -.0019(6) .0034(6)
N1 .0179(8) .0163(10) .0172(9) .0011(7) .0006(7) -.0005(7)
N2 .0160(8) .0162(11) .0166(9) .0001(7) .0021(7) -.0000(8)
N3 .0147(8) .0164(11) .0171(9) .0004(7) .0044(7) .0004(7)
N4 .0195(9) .0135(11) .0197(9) -.0002(7) .0005(8) -.0006(7)
C1 .0125(9) .0168(12) .0150(10) .0003(8) .0044(7) -.0001(8)
C2 .0118(9) .0157(12) .0204(10) -.0003(8) .0053(8) -.0010(9)
C3 .0127(9) .0191(13) .0163(10) .0003(8) .0041(8) -.0012(8)
C4 .0134(9) .0150(12) .0164(10) .0007(8) .0068(7) .0008(8)
C5 .0159(9) .0120(12) .0225(11) -.0013(8) .0056(8) -.0039(9)
C6 .0172(10) .0162(12) .0183(10) .0012(8) .0045(8) .0018(9)
C7 .0146(10) .0179(13) .0184(10) .0010(8) .0048(8) .0005(9)
C8 .0217(11) .0155(13) .0223(11) -.0029(8) -.0033(9) -.0024(9)
C9 .0335(12) .0339(15) .0194(11) -.0017(10) -.0001(9) -.0058(10)
C10 .0281(12) .0133(13) .0269(12) .0020(9) -.0039(9) -.0006(9)
C11 .0390(13) .0244(15) .0401(14) -.0073(10) .0025(11) .0112(11)
C12 .0285(11) .0248(14) .0194(11) -.0031(9) -.0004(9) -.0031(10)
C13 .0169(10) .0188(13) .0183(11) .0018(9) .0057(8) -.0002(9)
C14 .0290(12) .0262(14) .0170(11) .0018(9) -.0012(9) .0065(9)

loop_
_geom_angle_atom_site_label_1
_geom_angle_atom_site_label_2
_geom_angle_atom_site_label_3
_geom_angle
C3 S C12 101.86(10)
C13 O2 C14 115.69(15)
C2 N1 C3 118.38(17)
C3 N2 C4 113.80(16)
C1 N3 C7 118.49(16)
C2 N4 C8 127.18(16)
C2 N4 C10 117.85(15)
C8 N4 C10 114.60(16)
N3 C1 C2 121.90(17)
N3 C1 C4 123.27(18)
C2 C1 C4 114.83(16)
N1 C2 N4 115.88(17)
N1 C2 C1 119.20(17)
N4 C2 C1 124.92(16)
S C3 N1 111.71(14)
S C3 N2 118.97(14)
N1 C3 N2 129.32(17)
N2 C4 C1 124.46(18)
N2 C4 C5 120.18(17)
C1 C4 C5 115.36(16)
Cl C5 C4 118.34(14)
Cl C5 C6 120.23(16)
C4 C5 C6 121.43(18)
C5 C6 C7 118.04(18)
N3 C7 C6 123.41(17)
N3 C7 C13 115.38(17)
C6 C7 C13 121.19(18)
N4 C8 C9 111.77(16)
N4 C10 C11 113.08(18)
O1 C13 O2 123.95(17)
O1 C13 C7 125.39(19)
O2 C13 C7 110.66(16)

loop_
_geom_bond_atom_site_label_1
_geom_bond_atom_site_label_2
_geom_bond_distance
Cl C5 1.736(2)
S C3 1.7619(19)
S C12 1.796(3)
O1 C13 1.207(3)
O2 C13 1.348(3)
O2 C14 1.447(3)
N1 C2 1.338(3)
N1 C3 1.349(3)
N2 C3 1.318(3)
N2 C4 1.358(3)
N3 C1 1.346(3)
N3 C7 1.328(3)
N4 C2 1.352(3)
N4 C8 1.478(3)
N4 C10 1.477(3)
C1 C2 1.472(3)
C1 C4 1.431(3)
C4 C5 1.420(3)
C5 C6 1.362(3)
C6 C7 1.409(3)
C7 C13 1.507(3)
C8 C9 1.510(4)
C10 C11 1.522(4)

loop_
_geom_torsion_atom_site_label_1
_geom_torsion_atom_site_label_2
_geom_torsion_atom_site_label_3
_geom_torsion_atom_site_label_4
_geom_torsion
C12 S C3 N1 178.85(15)
C12 S C3 N2 -1.50(19)
C14 O2 C13 O1 1.9(3)
C14 O2 C13 C7 -177.86(16)
C3 N1 C2 N4 -178.26(17)
C3 N1 C2 C1 1.2(3)
C2 N1 C3 S 178.77(14)
C2 N1 C3 N2 -.8(4)
C4 N2 C3 S -179.59(14)
C4 N2 C3 N1 -.0(3)
C3 N2 C4 C1 .4(3)
C3 N2 C4 C5 179.87(18)
C7 N3 C1 C2 -179.96(18)
C7 N3 C1 C4 .9(3)
C1 N3 C7 C6 -1.2(3)
C1 N3 C7 C13 -179.46(17)
C8 N4 C2 N1 177.53(18)
C8 N4 C2 C1 -1.9(4)
C10 N4 C2 N1 4.9(3)
C10 N4 C2 C1 -174.53(18)
C2 N4 C8 C9 -88.6(3)
C10 N4 C8 C9 84.2(3)
C2 N4 C10 C11 -84.8(3)
C8 N4 C10 C11 101.6(2)
N3 C1 C2 N1 179.97(18)
N3 C1 C2 N4 -.6(4)
C4 C1 C2 N1 -.8(3)
C4 C1 C2 N4 178.60(18)
N3 C1 C4 N2 179.17(19)
N3 C1 C4 C5 -.3(3)
C2 C1 C4 N2 -.0(3)
C2 C1 C4 C5 -179.49(17)
N2 C4 C5 Cl .1(3)
N2 C4 C5 C6 -179.57(19)
C1 C4 C5 Cl 179.59(15)
C1 C4 C5 C6 -.1(3)
Cl C5 C6 C7 -179.81(15)
C4 C5 C6 C7 -.1(3)
C5 C6 C7 N3 .8(3)
C5 C6 C7 C13 179.00(19)
N3 C7 C13 O1 -4.2(3)
N3 C7 C13 O2 175.55(17)
C6 C7 C13 O1 177.4(2)
C6 C7 C13 O2 -2.8(3)

loop_
_cod_related_entry_id
_cod_related_entry_database
_cod_related_entry_code
1 ChemSpider 30659437
